data_2210552
loop_
_publ_author_name
'Lin-Hai Jing'
'Huan-Xia Zhang'
'Shao-Jin Gu'

_publ_section_title
;
 <i>N</i>,<i>N</i>'-Bis(2-hydroxyphenyl)naphthalene-1,4-dicarboxamide
 dimethyl sulfoxide solvate
;
_journal_coeditor_code CI2173
_journal_issue 10
_journal_name_full 'Acta Crystallographica Section E'
_journal_page_first o4583
_journal_page_last o4584
_journal_paper_doi 10.1107/S160053680603786X
_journal_volume 62
_journal_year 2006
_chemical_formula_iupac 'C24 H18 N2 O4, C2 H6 O S'
_chemical_formula_moiety 'C24 H18 N2 O4, C2 H6 O S'
_chemical_formula_sum 'C26 H24 N2 O5 S'
_chemical_formula_weight 476.53
_chemical_name_systematic
;
N,N'-Bis(2-hydroxyphenyl)naphthalene-1,4-dicarboxamide
dimethyl sulfoxide solvate
;
_space_group_IT_number 2
_symmetry_cell_setting triclinic
_symmetry_space_group_name_Hall '-P 1'
_symmetry_space_group_name_H-M 'P -1'
_atom_sites_solution_hydrogens geom
_atom_sites_solution_primary direct
_atom_sites_solution_secondary difmap
_audit_creation_method SHELXL-97
_cell_angle_alpha 109.7960(10)
_cell_angle_beta 98.1570(10)
_cell_angle_gamma 91.3690(10)
_cell_formula_units_Z 2
_cell_length_a 9.5769(3)
_cell_length_b 9.6804(2)
_cell_length_c 13.0811(3)
_cell_measurement_reflns_used 9765
_cell_measurement_temperature 153(2)
_cell_measurement_theta_max 27.48
_cell_measurement_theta_min 3.08
_cell_volume 1126.14(5)
_computing_cell_refinement RAPID-AUTO
_computing_data_collection 'RAPID-AUTO (Rigaku, 2004)'
_computing_data_reduction RAPID-AUTO
_computing_molecular_graphics 'XP in SHELXTL (Bruker, 1997)'
_computing_publication_material SHELXL97
_computing_structure_refinement 'SHELXL97 (Sheldrick, 1997)'
_computing_structure_solution 'SHELXS97 (Sheldrick, 1997)'
_diffrn_ambient_temperature 153(2)
_diffrn_measured_fraction_theta_full 0.991
_diffrn_measured_fraction_theta_max 0.991
_diffrn_measurement_device_type 'Rigaku R-AXIS RAPID'
_diffrn_measurement_method \w
_diffrn_radiation_monochromator graphite
_diffrn_radiation_source 'Rotating Anode'
_diffrn_radiation_type MoK\a
_diffrn_radiation_wavelength 0.71073
_diffrn_reflns_av_R_equivalents 0.0134
_diffrn_reflns_av_sigmaI/netI 0.0174
_diffrn_reflns_limit_h_max 12
_diffrn_reflns_limit_h_min -12
_diffrn_reflns_limit_k_max 12
_diffrn_reflns_limit_k_min -11
_diffrn_reflns_limit_l_max 16
_diffrn_reflns_limit_l_min -16
_diffrn_reflns_number 11181
_diffrn_reflns_theta_full 27.48
_diffrn_reflns_theta_max 27.48
_diffrn_reflns_theta_min 3.08
_diffrn_standards_interval_time 0
_diffrn_standards_number 0
_exptl_absorpt_coefficient_mu 0.186
_exptl_absorpt_correction_T_max 0.9708
_exptl_absorpt_correction_T_min 0.9411
_exptl_absorpt_correction_type multi-scan
_exptl_absorpt_process_details '(ABSCOR; Higashi, 1995)'
_exptl_crystal_colour colourless
_exptl_crystal_density_diffrn 1.405
_exptl_crystal_density_method 'not measured'
_exptl_crystal_description Block
_exptl_crystal_F_000 500
_exptl_crystal_size_max 0.33
_exptl_crystal_size_mid 0.18
_exptl_crystal_size_min 0.16
_refine_diff_density_max 0.416
_refine_diff_density_min -0.269
_refine_ls_extinction_coef 0.0088(17)
_refine_ls_extinction_expression Fc^*^=kFc[1+0.001xFc^2^\l^3^/sin(2\q)]^-1/4^
_refine_ls_extinction_method SHELXL97
_refine_ls_goodness_of_fit_ref 1.006
_refine_ls_hydrogen_treatment mixed
_refine_ls_matrix_type full
_refine_ls_number_parameters 353
_refine_ls_number_reflns 5129
_refine_ls_number_restraints 6
_refine_ls_restrained_S_all 1.006
_refine_ls_R_factor_all 0.0378
_refine_ls_R_factor_gt 0.0333
_refine_ls_shift/su_max 0.001
_refine_ls_shift/su_mean 0.000
_refine_ls_structure_factor_coef Fsqd
_refine_ls_weighting_details 'calc w=1/[\s^2^(Fo^2^)+(0.0566P)^2^+0.38P] where P=(Fo^2^+2Fc^2^)/3'
_refine_ls_weighting_scheme calc
_refine_ls_wR_factor_gt 0.0915
_refine_ls_wR_factor_ref 0.0962
_reflns_number_gt 4544
_reflns_number_total 5129
_reflns_threshold_expression I>2\s(I)
_cod_data_source_file ci2173.cif
_cod_data_source_block I
_cod_database_code 2210552
_cod_database_fobs_code 2210552

loop_
_symmetry_equiv_pos_as_xyz
'x, y, z'
'-x, -y, -z'

loop_
_atom_site_type_symbol
_atom_site_label
_atom_site_fract_x
_atom_site_fract_y
_atom_site_fract_z
_atom_site_U_iso_or_equiv
_atom_site_adp_type
_atom_site_calc_flag
_atom_site_refinement_flags
_atom_site_occupancy
_atom_site_disorder_assembly
_atom_site_disorder_group
O O1 -0.12933(10) 1.21450(9) 0.24539(7) 0.02411(19) Uani d . 1 . .
O O2 -0.16442(9) 1.03100(9) 0.53205(7) 0.02150(19) Uani d . 1 . .
O O3 0.25559(9) 0.54871(9) 0.04096(7) 0.02131(18) Uani d . 1 . .
O O4 0.49235(9) 0.58363(9) -0.06985(7) 0.02182(18) Uani d . 1 . .
N N1 -0.06479(10) 1.12173(10) 0.38117(8) 0.0179(2) Uani d . 1 . .
N N2 0.20762(10) 0.62814(10) -0.10446(8) 0.0180(2) Uani d . 1 . .
C C1 0.00655(12) 1.00242(12) 0.20498(9) 0.0165(2) Uani d . 1 . .
C C2 -0.01920(12) 0.86020(12) 0.20009(9) 0.0192(2) Uani d . 1 . .
H H2 -0.0836 0.8391 0.2428 0.023 Uiso calc R 1 . .
C C3 0.04892(12) 0.74511(12) 0.13234(9) 0.0190(2) Uani d . 1 . .
H H3 0.0296 0.6471 0.1296 0.023 Uiso calc R 1 . .
C C4 0.14280(11) 0.77244(12) 0.07023(9) 0.0161(2) Uani d . 1 . .
C C5 0.27524(12) 0.95615(13) 0.01514(9) 0.0208(2) Uani d . 1 . .
H H5 0.3267 0.8809 -0.0273 0.025 Uiso calc R 1 . .
C C6 0.30004(14) 1.09779(14) 0.01947(10) 0.0252(3) Uani d . 1 . .
H H6 0.3671 1.1197 -0.0209 0.030 Uiso calc R 1 . .
C C7 0.22684(14) 1.21151(13) 0.08345(11) 0.0250(3) Uani d . 1 . .
H H7 0.2430 1.3092 0.0846 0.030 Uiso calc R 1 . .
C C8 0.13272(12) 1.18186(12) 0.14388(10) 0.0205(2) Uani d . 1 . .
H H8 0.0867 1.2602 0.1889 0.025 Uiso calc R 1 . .
C C9 0.10219(11) 1.03592(12) 0.14077(9) 0.0158(2) Uani d . 1 . .
C C10 0.17352(11) 0.91949(12) 0.07324(9) 0.0158(2) Uani d . 1 . .
C C11 -0.06815(12) 1.12306(12) 0.27771(9) 0.0168(2) Uani d . 1 . .
C C12 -0.12465(11) 1.22541(12) 0.46598(9) 0.0167(2) Uani d . 1 . .
C C13 -0.13126(12) 1.37267(13) 0.47620(10) 0.0209(2) Uani d . 1 . .
H H13 -0.0989 1.4067 0.4229 0.025 Uiso calc R 1 . .
C C14 -0.18508(13) 1.47050(13) 0.56405(10) 0.0237(2) Uani d . 1 . .
H H14 -0.1888 1.5712 0.5708 0.028 Uiso calc R 1 . .
C C15 -0.23327(13) 1.42129(13) 0.64153(10) 0.0236(2) Uani d . 1 . .
H H15 -0.2701 1.4882 0.7014 0.028 Uiso calc R 1 . .
C C16 -0.22788(12) 1.27439(13) 0.63189(9) 0.0210(2) Uani d . 1 . .
H H16 -0.2613 1.2409 0.6851 0.025 Uiso calc R 1 . .
C C17 -0.17364(11) 1.17588(12) 0.54451(9) 0.0173(2) Uani d . 1 . .
C C18 0.20933(11) 0.64073(12) 0.00130(9) 0.0167(2) Uani d . 1 . .
C C19 0.26728(12) 0.51183(12) -0.18162(9) 0.0171(2) Uani d . 1 . .
C C20 0.18298(13) 0.42568(12) -0.27903(10) 0.0211(2) Uani d . 1 . .
H H20 0.0863 0.4437 -0.2930 0.025 Uiso calc R 1 . .
C C21 0.23913(15) 0.31317(14) -0.35624(10) 0.0271(3) Uani d . 1 . .
H H21 0.1818 0.2555 -0.4235 0.033 Uiso calc R 1 . .
C C22 0.37961(15) 0.28611(14) -0.33406(10) 0.0295(3) Uani d . 1 . .
H H22 0.4179 0.2076 -0.3855 0.035 Uiso calc R 1 . .
C C23 0.46484(14) 0.37260(14) -0.23744(10) 0.0254(3) Uani d . 1 . .
H H23 0.5608 0.3525 -0.2230 0.030 Uiso calc R 1 . .
C C24 0.41053(12) 0.48884(12) -0.16148(9) 0.0182(2) Uani d . 1 . .
H H1N -0.0191(17) 1.0541(18) 0.3988(13) 0.028(4) Uiso d . 1 . .
H H2N 0.1655(17) 0.6911(18) -0.1320(13) 0.030(4) Uiso d . 1 . .
H H2O -0.223(2) 1.005(2) 0.5715(16) 0.045(5) Uiso d . 1 . .
H H4O 0.572(2) 0.539(2) -0.0560(17) 0.054(6) Uiso d . 1 . .
S S -0.48221(4) 0.89011(4) 0.61960(3) 0.02848(13) Uani d PD 0.9232(16) A 1
O O5 -0.32832(14) 0.94518(17) 0.64464(11) 0.0420(3) Uani d PD 0.9232(16) A 1
C C25 -0.5484(3) 0.9616(3) 0.7454(2) 0.0399(4) Uani d PD 0.9232(16) A 1
H H25A -0.4835 0.9444 0.8041 0.048 Uiso calc PR 0.9232(16) A 1
H H25B -0.6417 0.9123 0.7382 0.048 Uiso calc PR 0.9232(16) A 1
H H25C -0.5568 1.0676 0.7634 0.048 Uiso calc PR 0.9232(16) A 1
C C26 -0.4817(2) 0.70388(19) 0.6120(2) 0.0497(6) Uani d PD 0.9232(16) A 1
H H26A -0.4436 0.6458 0.5463 0.060 Uiso calc PR 0.9232(16) A 1
H H26B -0.5787 0.6651 0.6078 0.060 Uiso calc PR 0.9232(16) A 1
H H26C -0.4227 0.6978 0.6778 0.060 Uiso calc PR 0.9232(16) A 1
S S' -0.4119(6) 0.8838(7) 0.6863(4) 0.0456(18) Uani d PD 0.0768(16) A 2
O O5' -0.3889(17) 0.9537(19) 0.6027(13) 0.051(5) Uani d PD 0.0768(16) A 2
C C25' -0.546(3) 0.978(3) 0.755(3) 0.0399(4) Uani d PD 0.0768(16) A 2
H H25D -0.5813 0.9227 0.7983 0.048 Uiso calc PR 0.0768(16) A 2
H H25E -0.6242 0.9871 0.7014 0.048 Uiso calc PR 0.0768(16) A 2
H H25F -0.5076 1.0763 0.8050 0.048 Uiso calc PR 0.0768(16) A 2
C C26' -0.512(3) 0.715(2) 0.610(2) 0.0497(6) Uani d PD 0.0768(16) A 2
H H26D -0.5872 0.7309 0.5569 0.060 Uiso calc PR 0.0768(16) A 2
H H26E -0.5551 0.6779 0.6607 0.060 Uiso calc PR 0.0768(16) A 2
H H26F -0.4506 0.6432 0.5714 0.060 Uiso calc PR 0.0768(16) A 2

loop_
_atom_site_aniso_label
_atom_site_aniso_U_11
_atom_site_aniso_U_22
_atom_site_aniso_U_33
_atom_site_aniso_U_12
_atom_site_aniso_U_13
_atom_site_aniso_U_23
O1 0.0323(5) 0.0250(4) 0.0188(4) 0.0139(3) 0.0074(3) 0.0103(3)
O2 0.0276(4) 0.0191(4) 0.0220(4) 0.0078(3) 0.0113(3) 0.0092(3)
O3 0.0236(4) 0.0228(4) 0.0227(4) 0.0096(3) 0.0084(3) 0.0121(3)
O4 0.0199(4) 0.0217(4) 0.0226(4) 0.0030(3) 0.0030(3) 0.0062(3)
N1 0.0227(5) 0.0177(4) 0.0159(5) 0.0089(4) 0.0074(4) 0.0070(4)
N2 0.0224(5) 0.0177(4) 0.0150(4) 0.0090(4) 0.0052(4) 0.0057(4)
C1 0.0187(5) 0.0179(5) 0.0131(5) 0.0052(4) 0.0033(4) 0.0049(4)
C2 0.0232(5) 0.0201(5) 0.0171(5) 0.0044(4) 0.0088(4) 0.0078(4)
C3 0.0253(6) 0.0155(5) 0.0184(5) 0.0044(4) 0.0065(4) 0.0072(4)
C4 0.0183(5) 0.0171(5) 0.0128(5) 0.0053(4) 0.0025(4) 0.0046(4)
C5 0.0206(5) 0.0231(6) 0.0174(5) 0.0011(4) 0.0061(4) 0.0040(4)
C6 0.0268(6) 0.0267(6) 0.0231(6) -0.0031(5) 0.0099(5) 0.0078(5)
C7 0.0306(6) 0.0186(5) 0.0268(6) -0.0019(5) 0.0068(5) 0.0083(5)
C8 0.0235(6) 0.0168(5) 0.0203(6) 0.0025(4) 0.0045(4) 0.0049(4)
C9 0.0173(5) 0.0174(5) 0.0124(5) 0.0025(4) 0.0019(4) 0.0049(4)
C10 0.0165(5) 0.0178(5) 0.0123(5) 0.0023(4) 0.0018(4) 0.0042(4)
C11 0.0183(5) 0.0173(5) 0.0155(5) 0.0037(4) 0.0051(4) 0.0052(4)
C12 0.0158(5) 0.0183(5) 0.0147(5) 0.0048(4) 0.0035(4) 0.0032(4)
C13 0.0226(6) 0.0198(5) 0.0208(6) 0.0035(4) 0.0062(4) 0.0063(4)
C14 0.0258(6) 0.0168(5) 0.0267(6) 0.0049(4) 0.0069(5) 0.0038(4)
C15 0.0234(6) 0.0232(6) 0.0203(6) 0.0064(4) 0.0076(4) 0.0005(4)
C16 0.0213(5) 0.0252(6) 0.0170(5) 0.0057(4) 0.0070(4) 0.0063(4)
C17 0.0161(5) 0.0190(5) 0.0162(5) 0.0047(4) 0.0032(4) 0.0049(4)
C18 0.0166(5) 0.0169(5) 0.0166(5) 0.0040(4) 0.0042(4) 0.0051(4)
C19 0.0228(5) 0.0145(5) 0.0159(5) 0.0057(4) 0.0075(4) 0.0057(4)
C20 0.0244(6) 0.0200(5) 0.0189(5) 0.0041(4) 0.0040(4) 0.0061(4)
C21 0.0369(7) 0.0222(6) 0.0179(6) 0.0043(5) 0.0036(5) 0.0016(4)
C22 0.0410(8) 0.0255(6) 0.0206(6) 0.0137(5) 0.0124(5) 0.0026(5)
C23 0.0261(6) 0.0281(6) 0.0242(6) 0.0112(5) 0.0115(5) 0.0083(5)
C24 0.0218(5) 0.0179(5) 0.0172(5) 0.0034(4) 0.0069(4) 0.0072(4)
S 0.0255(2) 0.0354(2) 0.0225(2) 0.00184(14) -0.00005(14) 0.00902(14)
O5 0.0315(7) 0.0657(9) 0.0330(7) -0.0129(7) 0.0037(5) 0.0241(6)
C25 0.0383(8) 0.0474(11) 0.0327(10) 0.0035(7) 0.0116(7) 0.0100(8)
C26 0.0327(12) 0.0319(8) 0.0758(13) 0.0048(8) 0.0010(9) 0.0104(8)
S' 0.033(3) 0.062(4) 0.036(3) -0.005(2) -0.006(2) 0.015(2)
O5' 0.021(8) 0.065(11) 0.082(15) -0.002(8) 0.025(9) 0.038(11)
C25' 0.0383(8) 0.0474(11) 0.0327(10) 0.0035(7) 0.0116(7) 0.0100(8)
C26' 0.0327(12) 0.0319(8) 0.0758(13) 0.0048(8) 0.0010(9) 0.0104(8)

loop_
_atom_type_symbol
_atom_type_description
_atom_type_scat_dispersion_real
_atom_type_scat_dispersion_imag
_atom_type_scat_source
C C 0.0033 0.0016 'International Tables Vol C Tables 4.2.6.8 and 6.1.1.4'
H H 0.0000 0.0000 'International Tables Vol C Tables 4.2.6.8 and 6.1.1.4'
N N 0.0061 0.0033 'International Tables Vol C Tables 4.2.6.8 and 6.1.1.4'
O O 0.0106 0.0060 'International Tables Vol C Tables 4.2.6.8 and 6.1.1.4'
S S 0.1246 0.1234 'International Tables Vol C Tables 4.2.6.8 and 6.1.1.4'

loop_
_geom_angle_atom_site_label_1
_geom_angle_atom_site_label_2
_geom_angle_atom_site_label_3
_geom_angle
C17 O2 H2O 109.6(12)
C24 O4 H4O 108.0(13)
C11 N1 C12 125.56(9)
C11 N1 H1N 117.8(11)
C12 N1 H1N 116.5(11)
C18 N2 C19 123.74(9)
C18 N2 H2N 121.4(10)
C19 N2 H2N 114.8(10)
C2 C1 C9 120.46(10)
C2 C1 C11 119.43(10)
C9 C1 C11 120.10(9)
C1 C2 C3 120.58(10)
C1 C2 H2 119.7
C3 C2 H2 119.7
C4 C3 C2 120.95(10)
C4 C3 H3 119.5
C2 C3 H3 119.5
C3 C4 C10 120.38(9)
C3 C4 C18 116.15(9)
C10 C4 C18 123.47(10)
C6 C5 C10 121.08(10)
C6 C5 H5 119.5
C10 C5 H5 119.5
C5 C6 C7 120.43(11)
C5 C6 H6 119.8
C7 C6 H6 119.8
C8 C7 C6 120.27(11)
C8 C7 H7 119.9
C6 C7 H7 119.9
C7 C8 C9 121.23(10)
C7 C8 H8 119.4
C9 C8 H8 119.4
C8 C9 C1 122.34(10)
C8 C9 C10 118.54(10)
C1 C9 C10 119.09(9)
C5 C10 C9 118.36(10)
C5 C10 C4 123.09(10)
C9 C10 C4 118.51(10)
O1 C11 N1 122.57(10)
O1 C11 C1 122.73(10)
N1 C11 C1 114.69(9)
C13 C12 C17 119.43(10)
C13 C12 N1 123.01(10)
C17 C12 N1 117.51(10)
C12 C13 C14 120.36(11)
C12 C13 H13 119.8
C14 C13 H13 119.8
C15 C14 C13 120.08(11)
C15 C14 H14 120.0
C13 C14 H14 120.0
C14 C15 C16 120.08(10)
C14 C15 H15 120.0
C16 C15 H15 120.0
C15 C16 C17 120.22(11)
C15 C16 H16 119.9
C17 C16 H16 119.9
O2 C17 C16 122.51(10)
O2 C17 C12 117.66(9)
C16 C17 C12 119.83(10)
O3 C18 N2 123.76(10)
O3 C18 C4 120.33(10)
N2 C18 C4 115.83(9)
C20 C19 C24 120.28(10)
C20 C19 N2 119.31(10)
C24 C19 N2 120.35(10)
C19 C20 C21 120.42(11)
C19 C20 H20 119.8
C21 C20 H20 119.8
C22 C21 C20 119.28(12)
C22 C21 H21 120.4
C20 C21 H21 120.4
C21 C22 C23 120.62(11)
C21 C22 H22 119.7
C23 C22 H22 119.7
C22 C23 C24 120.37(11)
C22 C23 H23 119.8
C24 C23 H23 119.8
O4 C24 C23 122.55(11)
O4 C24 C19 118.51(10)
C23 C24 C19 118.91(11)
O5 S C25 105.92(12)
O5 S C26 104.86(9)
C25 S C26 97.75(11)
O5' S' C25' 106.1(4)
O5' S' C26' 105.2(4)
C25' S' C26' 97.9(4)
S' C25' H25D 109.5
S' C25' H25E 109.5
H25D C25' H25E 109.5
S' C25' H25F 109.5
H25D C25' H25F 109.5
H25E C25' H25F 109.5
S' C26' H26D 109.5
S' C26' H26E 109.5
H26D C26' H26E 109.5
S' C26' H26F 109.5
H26D C26' H26F 109.5
H26E C26' H26F 109.5

loop_
_geom_bond_atom_site_label_1
_geom_bond_atom_site_label_2
_geom_bond_distance
O1 C11 1.2303(13)
O2 C17 1.3625(14)
O2 H2O 0.90(2)
O3 C18 1.2351(13)
O4 C24 1.3590(14)
O4 H4O 0.91(2)
N1 C11 1.3536(14)
N1 C12 1.4214(13)
N1 H1N 0.872(16)
N2 C18 1.3447(14)
N2 C19 1.4274(13)
N2 H2N 0.886(16)
C1 C2 1.3711(16)
C1 C9 1.4277(15)
C1 C11 1.5037(14)
C2 C3 1.4080(15)
C2 H2 0.95
C3 C4 1.3711(16)
C3 H3 0.95
C4 C10 1.4329(15)
C4 C18 1.5059(14)
C5 C6 1.3666(17)
C5 C10 1.4243(16)
C5 H5 0.95
C6 C7 1.4082(17)
C6 H6 0.95
C7 C8 1.3650(17)
C7 H7 0.95
C8 C9 1.4216(15)
C8 H8 0.95
C9 C10 1.4321(14)
C12 C13 1.3898(16)
C12 C17 1.4018(16)
C13 C14 1.3920(16)
C13 H13 0.95
C14 C15 1.3844(18)
C14 H14 0.95
C15 C16 1.3874(17)
C15 H15 0.95
C16 C17 1.3926(15)
C16 H16 0.95
C19 C20 1.3882(16)
C19 C24 1.3974(16)
C20 C21 1.3901(16)
C20 H20 0.95
C21 C22 1.3859(19)
C21 H21 0.95
C22 C23 1.3865(19)
C22 H22 0.95
C23 C24 1.3933(15)
C23 H23 0.95
S O5 1.5069(13)
S C25 1.7701(19)
S C26 1.7719(19)
C25 H25A 0.98
C25 H25B 0.98
C25 H25C 0.98
C26 H26A 0.98
C26 H26B 0.98
C26 H26C 0.98
S' O5' 1.505(3)
S' C25' 1.770(4)
S' C26' 1.771(4)
C25' H25D 0.98
C25' H25E 0.98
C25' H25F 0.98
C26' H26D 0.98
C26' H26E 0.98
C26' H26F 0.98

loop_
_geom_hbond_atom_site_label_D
_geom_hbond_atom_site_label_H
_geom_hbond_atom_site_label_A
_geom_hbond_site_symmetry_A
_geom_hbond_distance_DH
_geom_hbond_distance_HA
_geom_hbond_distance_DA
_geom_hbond_angle_DHA
N1 H1N O2 2_576 0.872(16) 2.170(17) 2.9796(12) 154.0(10)
N2 H2N O1 2_575 0.886(16) 1.985(17) 2.8010(12) 153(2)
O2 H2O O5 . 0.90(2) 1.70(2) 2.5972(15) 176(2)
O2 H2O O5' . 0.90(2) 1.80(2) 2.644(12) 157(2)
O4 H4O O3 2_665 0.91(2) 1.89(2) 2.7978(12) 174(2)
O4 H4O O4 2_665 0.91(2) 2.47(2) 2.8146(17) 103(2)
C7 H7 O3 1_565 0.95 2.57 3.5029(14) 166

loop_
_geom_torsion_atom_site_label_1
_geom_torsion_atom_site_label_2
_geom_torsion_atom_site_label_3
_geom_torsion_atom_site_label_4
_geom_torsion
C9 C1 C2 C3 0.44(17)
C11 C1 C2 C3 179.75(10)
C1 C2 C3 C4 0.31(18)
C2 C3 C4 C10 0.05(17)
C2 C3 C4 C18 179.82(10)
C10 C5 C6 C7 1.14(19)
C5 C6 C7 C8 1.5(2)
C6 C7 C8 C9 -2.37(19)
C7 C8 C9 C1 178.61(11)
C7 C8 C9 C10 0.55(17)
C2 C1 C9 C8 -179.56(11)
C11 C1 C9 C8 1.14(16)
C2 C1 C9 C10 -1.52(16)
C11 C1 C9 C10 179.18(9)
C6 C5 C10 C9 -2.89(17)
C6 C5 C10 C4 179.30(11)
C8 C9 C10 C5 2.03(15)
C1 C9 C10 C5 -176.08(10)
C8 C9 C10 C4 179.94(10)
C1 C9 C10 C4 1.83(15)
C3 C4 C10 C5 176.69(11)
C18 C4 C10 C5 -3.07(17)
C3 C4 C10 C9 -1.12(16)
C18 C4 C10 C9 179.13(10)
C12 N1 C11 O1 -2.47(18)
C12 N1 C11 C1 178.56(10)
C2 C1 C11 O1 -131.02(12)
C9 C1 C11 O1 48.29(16)
C2 C1 C11 N1 47.95(15)
C9 C1 C11 N1 -132.74(11)
C11 N1 C12 C13 -32.88(17)
C11 N1 C12 C17 149.66(11)
C17 C12 C13 C14 0.46(17)
N1 C12 C13 C14 -176.95(11)
C12 C13 C14 C15 -0.41(19)
C13 C14 C15 C16 0.08(19)
C14 C15 C16 C17 0.20(18)
C15 C16 C17 O2 179.17(11)
C15 C16 C17 C12 -0.14(17)
C13 C12 C17 O2 -179.54(10)
N1 C12 C17 O2 -1.98(15)
C13 C12 C17 C16 -0.19(17)
N1 C12 C17 C16 177.37(10)
C19 N2 C18 O3 -4.20(18)
C19 N2 C18 C4 179.12(10)
C3 C4 C18 O3 -45.12(15)
C10 C4 C18 O3 134.65(11)
C3 C4 C18 N2 131.69(11)
C10 C4 C18 N2 -48.55(15)
C18 N2 C19 C20 124.29(12)
C18 N2 C19 C24 -58.38(15)
C24 C19 C20 C21 1.70(17)
N2 C19 C20 C21 179.03(10)
C19 C20 C21 C22 1.18(19)
C20 C21 C22 C23 -1.8(2)
C21 C22 C23 C24 -0.4(2)
C22 C23 C24 O4 -174.78(11)
C22 C23 C24 C19 3.28(18)
C20 C19 C24 O4 174.23(10)
N2 C19 C24 O4 -3.07(16)
C20 C19 C24 C23 -3.91(17)
N2 C19 C24 C23 178.79(10)
